data_2231244
loop_
_publ_author_name
'Dahmani, Siham'
'Kandri Rodi, Youssef'
'Luis, Santiago V.'
'Bolte, Michael'
'El Ammari, Lahcen'

_publ_section_title
;
 1,3-Diallyl-6-bromo-1<i>H</i>-imidazo[4,5-<i>b</i>]pyridin-2(3<i>H</i>)-one
;
_journal_coeditor_code OM2445
_journal_issue 8
_journal_name_full 'Acta Crystallographica Section E'
_journal_page_first o1986
_journal_paper_doi 10.1107/S1600536811026869
_journal_volume 67
_journal_year 2011
_chemical_formula_iupac 'C12 H12 Br N3 O'
_chemical_formula_moiety 'C12 H12 Br N3 O'
_chemical_formula_sum 'C12 H12 Br N3 O'
_chemical_formula_weight 294.16
_chemical_name_systematic
;
1,3-Diallyl-6-bromo-1<i>H</i>-imidazo[4,5-<i>b</i>]pyridin-2(3<i>H</i>)-one
;
_space_group_IT_number 33
_symmetry_cell_setting orthorhombic
_symmetry_space_group_name_Hall 'P 2c -2n'
_symmetry_space_group_name_H-M 'P n a 21'
_atom_sites_solution_hydrogens geom
_atom_sites_solution_primary direct
_atom_sites_solution_secondary difmap
_audit_creation_method SHELXL-97
_cell_angle_alpha 90.00
_cell_angle_beta 90.00
_cell_angle_gamma 90.00
_cell_formula_units_Z 4
_cell_length_a 5.4110(3)
_cell_length_b 25.4205(12)
_cell_length_c 9.3170(4)
_cell_measurement_reflns_used 3201
_cell_measurement_temperature 273(2)
_cell_measurement_theta_max 28.45
_cell_measurement_theta_min 1.60
_cell_volume 1281.56(11)
_computing_cell_refinement 'SAINT (Bruker, 1997)'
_computing_data_collection 'SMART (Bruker, 1997)'
_computing_data_reduction 'SAINT (Bruker, 1997)'
_computing_molecular_graphics 'ORTEP-3 for Windows (Farrugia, 1997)'
_computing_publication_material 'WinGX (Farrugia, 1999)'
_computing_structure_refinement 'SHELXL97 (Sheldrick, 2008)'
_computing_structure_solution 'SHELXS97 (Sheldrick, 2008)'
_diffrn_ambient_temperature 273(2)
_diffrn_measured_fraction_theta_full 0.995
_diffrn_measured_fraction_theta_max 0.995
_diffrn_measurement_device_type 'Bruker CCD three-circle'
_diffrn_measurement_method 'phi and omega scans'
_diffrn_radiation_monochromator graphite
_diffrn_radiation_source 'sealed tube'
_diffrn_radiation_type MoK\a
_diffrn_radiation_wavelength 0.71073
_diffrn_reflns_av_R_equivalents 0.0274
_diffrn_reflns_av_sigmaI/netI 0.0480
_diffrn_reflns_limit_h_max 7
_diffrn_reflns_limit_h_min -6
_diffrn_reflns_limit_k_max 34
_diffrn_reflns_limit_k_min -25
_diffrn_reflns_limit_l_max 12
_diffrn_reflns_limit_l_min -12
_diffrn_reflns_number 8789
_diffrn_reflns_theta_full 28.45
_diffrn_reflns_theta_max 28.45
_diffrn_reflns_theta_min 1.60
_exptl_absorpt_coefficient_mu 3.195
_exptl_absorpt_correction_T_max 0.8001
_exptl_absorpt_correction_T_min 0.2024
_exptl_absorpt_correction_type multi-scan
_exptl_absorpt_process_details '(SADABS; Bruker, 1997)'
_exptl_crystal_colour colourless
_exptl_crystal_density_diffrn 1.525
_exptl_crystal_density_method 'not measured'
_exptl_crystal_description Block
_exptl_crystal_F_000 592
_exptl_crystal_size_max 0.52
_exptl_crystal_size_mid 0.32
_exptl_crystal_size_min 0.14
_refine_diff_density_max 0.435
_refine_diff_density_min -0.234
_refine_ls_abs_structure_details 'Flack (1983), 1494 Friedel pairs'
_refine_ls_abs_structure_Flack 0.040(17)
_refine_ls_extinction_method none
_refine_ls_goodness_of_fit_ref 1.027
_refine_ls_hydrogen_treatment constr
_refine_ls_matrix_type full
_refine_ls_number_parameters 156
_refine_ls_number_reflns 3201
_refine_ls_number_restraints 1
_refine_ls_restrained_S_all 1.027
_refine_ls_R_factor_all 0.0531
_refine_ls_R_factor_gt 0.0356
_refine_ls_shift/su_max 0.000
_refine_ls_shift/su_mean 0.000
_refine_ls_structure_factor_coef Fsqd
_refine_ls_weighting_details 'calc w=1/[\s^2^(Fo^2^)+(0.0402P)^2^+0.2176P] where P=(Fo^2^+2Fc^2^)/3'
_refine_ls_weighting_scheme calc
_refine_ls_wR_factor_gt 0.0915
_refine_ls_wR_factor_ref 0.0999
_reflns_number_gt 2361
_reflns_number_total 3201
_reflns_threshold_expression I>2sigma(I)
_cod_data_source_file om2445.cif
_cod_data_source_block I
_cod_original_sg_symbol_Hall 'p 2c -2n'
_cod_database_code 2231244
_cod_database_fobs_code 2231244

loop_
_symmetry_equiv_pos_as_xyz
'x, y, z'
'-x, -y, z+1/2'
'-x+1/2, y+1/2, z+1/2'
'x+1/2, -y+1/2, z'

loop_
_atom_site_type_symbol
_atom_site_label
_atom_site_fract_x
_atom_site_fract_y
_atom_site_fract_z
_atom_site_U_iso_or_equiv
_atom_site_adp_type
_atom_site_calc_flag
_atom_site_refinement_flags
_atom_site_occupancy
_atom_site_symmetry_multiplicity
Br Br1 0.99838(6) 0.148410(15) 0.99886(11) 0.07396(14) Uani d . 1 1
N N1 0.5607(5) 0.19539(10) 0.6617(3) 0.0585(6) Uani d . 1 1
N N2 0.2257(4) 0.14754(9) 0.5520(3) 0.0541(6) Uani d . 1 1
N N3 0.2480(5) 0.07428(9) 0.6813(3) 0.0552(6) Uani d . 1 1
O O1 -0.0599(4) 0.08103(10) 0.5080(4) 0.0730(6) Uani d . 1 1
C C1 0.7552(5) 0.14820(11) 0.8523(3) 0.0515(7) Uani d . 1 1
C C2 0.7283(6) 0.19139(12) 0.7678(4) 0.0592(8) Uani d . 1 1
H H2 0.8321 0.2199 0.7842 0.071 Uiso calc R 1 1
C C3 0.6043(6) 0.10361(12) 0.8374(3) 0.0532(7) Uani d . 1 1
H H3 0.6209 0.0739 0.8948 0.064 Uiso calc R 1 1
C C4 0.4298(5) 0.10753(12) 0.7306(3) 0.0496(6) Uani d . 1 1
C C5 0.4169(6) 0.15329(11) 0.6493(4) 0.0489(6) Uani d . 1 1
C C6 0.1188(6) 0.09843(13) 0.5717(4) 0.0579(7) Uani d . 1 1
C C7 0.1361(6) 0.18683(13) 0.4530(4) 0.0621(8) Uani d . 1 1
H H7A 0.1349 0.2207 0.5011 0.075 Uiso calc R 1 1
H H7B -0.0331 0.1784 0.4274 0.075 Uiso calc R 1 1
C C8 0.2846(7) 0.19138(15) 0.3195(4) 0.0706(9) Uani d . 1 1
H H8 0.2371 0.2173 0.2548 0.090(12) Uiso calc R 1 1
C C9 0.4653(9) 0.1641(3) 0.2855(6) 0.0939(15) Uani d . 1 1
H H9A 0.5201 0.1376 0.3466 0.113 Uiso calc R 1 1
H H9B 0.5461 0.1701 0.1989 0.113 Uiso calc R 1 1
C C10 0.1712(7) 0.02523(13) 0.7497(4) 0.0694(9) Uani d . 1 1
H H10A 0.0091 0.0156 0.7137 0.083 Uiso calc R 1 1
H H10B 0.1562 0.0311 0.8522 0.083 Uiso calc R 1 1
C C11 0.3410(8) -0.01892(15) 0.7256(5) 0.0771(10) Uani d . 1 1
H H11 0.3027 -0.0503 0.7717 0.129(19) Uiso calc R 1 1
C C12 0.5362(7) -0.01882(17) 0.6479(6) 0.0832(12) Uani d . 1 1
H H12A 0.5828 0.0116 0.5995 0.100 Uiso calc R 1 1
H H12B 0.6313 -0.0491 0.6400 0.100 Uiso calc R 1 1

loop_
_atom_site_aniso_label
_atom_site_aniso_U_11
_atom_site_aniso_U_22
_atom_site_aniso_U_33
_atom_site_aniso_U_12
_atom_site_aniso_U_13
_atom_site_aniso_U_23
Br1 0.05433(18) 0.1026(3) 0.0649(2) 0.00262(14) -0.01189(13) -0.0127(2)
N1 0.0564(13) 0.0460(14) 0.0731(17) -0.0070(11) -0.0083(14) 0.0032(13)
N2 0.0478(13) 0.0545(14) 0.0599(15) -0.0015(10) -0.0090(11) 0.0029(10)
N3 0.0493(13) 0.0476(13) 0.0686(15) -0.0089(10) -0.0042(12) 0.0025(11)
O1 0.0564(12) 0.0847(15) 0.0781(16) -0.0178(10) -0.0148(16) -0.0040(16)
C1 0.0412(14) 0.0642(18) 0.0489(15) 0.0007(13) -0.0024(12) -0.0096(13)
C2 0.0507(16) 0.0556(17) 0.071(2) -0.0074(13) -0.0041(15) -0.0080(15)
C3 0.0489(15) 0.0567(17) 0.0539(16) 0.0026(13) 0.0034(14) 0.0046(13)
C4 0.0416(14) 0.0549(17) 0.0522(16) -0.0013(11) 0.0038(12) -0.0024(13)
C5 0.0446(14) 0.0454(16) 0.0566(17) 0.0003(11) -0.0005(14) -0.0055(13)
C6 0.0531(17) 0.0630(18) 0.0575(17) -0.0051(14) -0.0016(15) -0.0051(15)
C7 0.0550(17) 0.0651(19) 0.0662(19) 0.0019(13) -0.0108(15) 0.0016(15)
C8 0.077(2) 0.083(2) 0.0523(17) -0.0094(19) -0.0090(18) 0.0031(17)
C9 0.092(4) 0.119(4) 0.071(3) 0.003(2) 0.017(2) -0.005(3)
C10 0.065(2) 0.062(2) 0.081(2) -0.0164(15) 0.0003(19) 0.0097(17)
C11 0.089(3) 0.056(2) 0.086(3) -0.0155(18) 0.004(2) 0.0058(18)
C12 0.086(3) 0.066(3) 0.098(3) -0.0118(17) 0.008(2) -0.014(2)

loop_
_atom_type_symbol
_atom_type_description
_atom_type_scat_dispersion_real
_atom_type_scat_dispersion_imag
_atom_type_scat_source
C C 0.0033 0.0016 'International Tables Vol C Tables 4.2.6.8 and 6.1.1.4'
H H 0.0000 0.0000 'International Tables Vol C Tables 4.2.6.8 and 6.1.1.4'
N N 0.0061 0.0033 'International Tables Vol C Tables 4.2.6.8 and 6.1.1.4'
O O 0.0106 0.0060 'International Tables Vol C Tables 4.2.6.8 and 6.1.1.4'
Br Br -0.2901 2.4595 'International Tables Vol C Tables 4.2.6.8 and 6.1.1.4'

loop_
_geom_angle_atom_site_label_1
_geom_angle_atom_site_label_2
_geom_angle_atom_site_label_3
_geom_angle
C5 N1 C2 113.5(3)
C5 N2 C6 108.7(2)
C5 N2 C7 126.6(2)
C6 N2 C7 124.5(3)
C4 N3 C6 109.6(3)
C4 N3 C10 125.6(3)
C6 N3 C10 123.9(3)
C2 C1 C3 122.2(3)
C2 C1 Br1 119.3(2)
C3 C1 Br1 118.5(2)
N1 C2 C1 124.0(3)
N1 C2 H2 118.0
C1 C2 H2 118.0
C4 C3 C1 114.4(3)
C4 C3 H3 122.8
C1 C3 H3 122.8
C3 C4 N3 133.4(3)
C3 C4 C5 119.3(3)
N3 C4 C5 107.3(3)
N1 C5 N2 125.5(3)
N1 C5 C4 126.7(3)
N2 C5 C4 107.8(2)
O1 C6 N3 126.9(3)
O1 C6 N2 126.4(3)
N3 C6 N2 106.6(3)
N2 C7 C8 114.0(3)
N2 C7 H7A 108.7
C8 C7 H7A 108.7
N2 C7 H7B 108.7
C8 C7 H7B 108.7
H7A C7 H7B 107.6
C9 C8 C7 126.6(4)
C9 C8 H8 116.7
C7 C8 H8 116.7
C8 C9 H9A 120.0
C8 C9 H9B 120.0
H9A C9 H9B 120.0
N3 C10 C11 114.1(3)
N3 C10 H10A 108.7
C11 C10 H10A 108.7
N3 C10 H10B 108.7
C11 C10 H10B 108.7
H10A C10 H10B 107.6
C12 C11 C10 127.0(4)
C12 C11 H11 116.5
C10 C11 H11 116.5
C11 C12 H12A 120.0
C11 C12 H12B 120.0
H12A C12 H12B 120.0

loop_
_geom_bond_atom_site_label_1
_geom_bond_atom_site_label_2
_geom_bond_distance
Br1 C1 1.896(3)
N1 C5 1.328(4)
N1 C2 1.345(4)
N2 C5 1.383(4)
N2 C6 1.388(4)
N2 C7 1.444(4)
N3 C4 1.376(4)
N3 C6 1.381(4)
N3 C10 1.461(4)
O1 C6 1.218(4)
C1 C2 1.359(4)
C1 C3 1.404(4)
C2 H2 0.9300
C3 C4 1.375(5)
C3 H3 0.9300
C4 C5 1.390(4)
C7 C8 1.485(5)
C7 H7A 0.9700
C7 H7B 0.9700
C8 C9 1.240(6)
C8 H8 0.9300
C9 H9A 0.9300
C9 H9B 0.9300
C10 C11 1.467(6)
C10 H10A 0.9700
C10 H10B 0.9700
C11 C12 1.281(6)
C11 H11 0.9300
C12 H12A 0.9300
C12 H12B 0.9300

loop_
_geom_torsion_atom_site_label_1
_geom_torsion_atom_site_label_2
_geom_torsion_atom_site_label_3
_geom_torsion_atom_site_label_4
_geom_torsion
C5 N1 C2 C1 1.8(5)
C3 C1 C2 N1 -1.2(5)
Br1 C1 C2 N1 -179.5(3)
C2 C1 C3 C4 0.2(4)
Br1 C1 C3 C4 178.6(2)
C1 C3 C4 N3 -179.4(3)
C1 C3 C4 C5 0.0(4)
C6 N3 C4 C3 178.7(3)
C10 N3 C4 C3 9.2(6)
C6 N3 C4 C5 -0.7(3)
C10 N3 C4 C5 -170.3(3)
C2 N1 C5 N2 178.2(3)
C2 N1 C5 C4 -1.6(5)
C6 N2 C5 N1 -179.9(3)
C7 N2 C5 N1 -4.3(5)
C6 N2 C5 C4 -0.1(3)
C7 N2 C5 C4 175.5(3)
C3 C4 C5 N1 0.8(5)
N3 C4 C5 N1 -179.7(3)
C3 C4 C5 N2 -179.1(3)
N3 C4 C5 N2 0.5(3)
C4 N3 C6 O1 -176.8(4)
C10 N3 C6 O1 -7.0(5)
C4 N3 C6 N2 0.7(3)
C10 N3 C6 N2 170.5(3)
C5 N2 C6 O1 177.2(4)
C7 N2 C6 O1 1.4(5)
C5 N2 C6 N3 -0.4(3)
C7 N2 C6 N3 -176.1(3)
C5 N2 C7 C8 81.6(4)
C6 N2 C7 C8 -103.5(3)
N2 C7 C8 C9 2.7(6)
C4 N3 C10 C11 -77.2(4)
C6 N3 C10 C11 114.7(4)
N3 C10 C11 C12 -3.3(6)

loop_
_cod_related_entry_id
_cod_related_entry_database
_cod_related_entry_code
1 ChemSpider 30656867
